data_2000345
loop_
_publ_author_name
'Jones, P. G.'
'Th\"one, C.'

_publ_section_title
;
 Chloro[diphenyl(diphenylphosphino-\k<i>P</i>-methyl)phosphine
 selenide]gold(I) dichloromethane hemisolvate at 178 K
;
_journal_issue 12
_journal_name_full 'Acta Crystallographica Section C'
_journal_page_first 2114
_journal_page_last 2116
_journal_paper_doi 10.1107/S0108270192003949
_journal_volume 48
_journal_year 1992
_chemical_formula_moiety 'C25 H22 Au1 Cl1 P2 Se1,0.5(C1 H2 Cl2)'
_chemical_formula_sum 'C25.5 H23 Au Cl2 P2 Se'
_chemical_formula_weight 738.2
_space_group_crystal_system monoclinic
_space_group_IT_number 14
_space_group_name_Hall '-P 2ybc'
_space_group_name_H-M_alt 'P 1 21/c 1'
_cell_angle_alpha 90
_cell_angle_beta 105.86(3)
_cell_angle_gamma 90
_cell_formula_units_Z 4
_cell_length_a 9.790(3)
_cell_length_b 18.050(4)
_cell_length_c 15.118(4)
_cell_volume 2569.8(12)
_diffrn_radiation_type Mo
_diffrn_radiation_wavelength 0.71069
_exptl_absorpt_coefficient_mu 7.49
_exptl_crystal_density_diffrn 1.91
_exptl_crystal_F_000 1412
_cod_data_source_file ha0101.cif
_cod_data_source_block ha0101a
_cod_depositor_comments
;
 Updating space group information and adding the symmetry operation list.

 Antanas Vaitkus,
 2017-10-20

 Marking atom 'C(0)' as belonging to disorder group '-1' to denote its
 disorder around special position.

 Antanas Vaitkus,
 2017-10-20

 Marking atom 'C(0)' as having the occupancy of 0.5 after consulting the
 original publication. Correcting the value of the _chemical_formula_sum
 data item by changing it from 'C26 H23 Au Cl2 P2 Se' to
 'C25.5 H23 Au Cl2 P2 Se'.

 Antanas Vaitkus,
 2017-10-20

 Marking attached hydrogen atoms.

 Antanas Vaitkus,
 2017-10-20
;
_cod_original_cell_volume 2570
_cod_original_sg_symbol_H-M 'P 21/c'
_cod_original_formula_sum 'C26 H23 Au1 Cl2 P2 Se1'
_cod_database_code 2000345

loop_
_space_group_symop_id
_space_group_symop_operation_xyz
1 x,y,z
2 -x,y+1/2,-z+1/2
3 -x,-y,-z
4 x,-y+1/2,z+1/2

loop_
_atom_site_label
_atom_site_fract_x
_atom_site_fract_y
_atom_site_fract_z
_atom_site_occupancy
_atom_site_U_iso_or_equiv
_atom_site_attached_hydrogens
_atom_site_disorder_group
Au .72281(3) .17868(2) .69747(2) 1 .02740(10) 0 .
Se .38280(10) .18825(6) .59264(7) 1 .0380(4) 0 .
Cl .7024(2) .11760(10) .8276(2) 1 .0315(8) 0 .
P(1) .7617(2) .23510(10) .5758(2) 1 .0234(7) 0 .
P(2) .4379(2) .22640(10) .4755(2) 1 .0269(8) 0 .
C(1) .6024(8) .2806(5) .5048(6) 1 .027(2) 0 .
C(12) .8078(6) .0967(3) .5075(4) 1 .035(2) 0 .
C(13) .8509 .0488 .4479 1 .051(3) 0 .
C(14) .9090 .0772 .3804 1 .051(3) 0 .
C(15) .9240 .1536 .3725 1 .045(3) 0 .
C(16) .8809 .2015 .4320 1 .035(2) 0 .
C(11) .8228 .1731 .4996 1 .0245(18) 0 .
C(22) .8616(5) .3826(3) .5744(4) 1 .035(2) 0 .
C(23) .9669 .4368 .5976 1 .047(3) 0 .
C(24) 1.1036 .4180 .6492 1 .045(3) 0 .
C(25) 1.1351 .3449 .6777 1 .045(3) 0 .
C(26) 1.0297 .2907 .6546 1 .038(2) 0 .
C(21) .8930 .3096 .6029 1 .0238(19) 0 .
C(32) .4178(6) .0814(3) .4119(4) 1 .040(2) 0 .
C(33) .4372 .0241 .3546 1 .049(3) 0 .
C(34) .5012 .0384 .2845 1 .047(3) 0 .
C(35) .5456 .1101 .2716 1 .045(3) 0 .
C(36) .5261 .1674 .3289 1 .032(2) 0 .
C(31) .4622 .1531 .3990 1 .030(2) 0 .
C(42) .3326(5) .3249(3) .3277(4) 1 .035(2) 0 .
C(43) .2330 .3746 .2763 1 .041(2) 0 .
C(44) .1098 .3902 .3023 1 .037(2) 0 .
C(45) .0864 .3562 .3797 1 .043(3) 0 .
C(46) .1860 .3065 .4311 1 .038(2) 0 .
C(41) .3092 .2909 .4051 1 .030(2) 0 .
Cl(0) .3990(3) .0439(2) .0333(2) 1 .0648(13) 0 .
C(0) .531(2) -.0133(11) .0649(14) 0.5 .040(5) 2 -1
H(1A) .6212 .2916 .4485 1 ? 0 .
H(1B) .5863 .3244 .5364 1 ? 0 .
H(12) .7678 .0772 .5540 1 ? 0 .
H(13) .8406 -.0038 .4534 1 ? 0 .
H(14) .9386 .0442 .3394 1 ? 0 .
H(15) .9640 .1731 .3260 1 ? 0 .
H(16) .8913 .2541 .4226 1 ? 0 .
H(22) .7675 .3956 .5389 1 ? 0 .
H(23) .9453 .4871 .5780 1 ? 0 .
H(24) 1.1761 .4553 .6652 1 ? 0 .
H(25) 1.2292 .3320 .7132 1 ? 0 .
H(26) 1.0514 .2405 .6741 1 ? 0 .
H(32) .3738 .0715 .4602 1 ? 0 .
H(33) .4066 -.0252 .3635 1 ? 0 .
H(34) .5146 -.0010 .2451 1 ? 0 .
H(35) .5896 .1200 .2233 1 ? 0 .
H(36) .5567 .2167 .3200 1 ? 0 .
H(42) .4174 .3141 .3099 1 ? 0 .
H(43) .2491 .3980 .2230 1 ? 0 .
H(44) .0412 .4244 .2669 1 ? 0 .
H(45) .0016 .3670 .3976 1 ? 0 .
H(46) .1699 .2831 .4844 1 ? 0 .

loop_
_geom_angle_atom_site_label_1
_geom_angle_atom_site_label_2
_geom_angle_atom_site_label_3
_geom_angle
Cl Au P(1) 175.20(10)
Au P(1) C(11) 113.7(2)
Au P(1) C(21) 114.8(2)
C(11) P(1) C(21) 105.1(3)
Se P(2) C(31) 113.9(2)
Se P(2) C(41) 113.8(2)
C(31) P(2) C(41) 106.5(3)
P(1) C(11) C(12) 119.5(2)
P(1) C(21) C(22) 122.9(2)
P(2) C(31) C(32) 119.2(2)
P(2) C(41) C(42) 121.5(2)
Au P(1) C(1) 112.3(3)
C(1) P(1) C(11) 106.2(4)
C(1) P(1) C(21) 103.6(3)
Se P(2) C(1) 112.5(3)
C(1) P(2) C(31) 106.5(4)
C(1) P(2) C(41) 102.8(3)
P(1) C(1) P(2) 117.0(5)
P(1) C(11) C(16) 120.5(2)
P(1) C(21) C(26) 117.1(2)
P(2) C(31) C(36) 120.8(2)
P(2) C(41) C(46) 118.5(2)

loop_
_geom_bond_atom_site_label_1
_geom_bond_atom_site_label_2
_geom_bond_distance
Au Cl 2.311(3)
Se P(2) 2.104(3)
P(1) C(11) 1.821(7)
P(2) C(1) 1.832(8)
P(2) C(41) 1.827(6)
Au P(1) 2.224(3)
P(1) C(1) 1.828(8)
P(1) C(21) 1.828(5)
P(2) C(31) 1.816(7)
